data_7101616
loop_
_publ_author_name
'Chen, Chun-Long'
'Beatty, Alicia M'

_publ_section_title
;
 From crystal engineering to cluster engineering: How to transform
 cadmium chloride from 2-D to 0-D.
;
_journal_issue 1
_journal_name_full 'Chemical communications (Cambridge, England)'
_journal_page_first 76
_journal_page_last 78
_journal_paper_doi 10.1039/b613761j
_journal_year 2007
_chemical_formula_sum 'C28 H36 Cd Cl6 N4'
_chemical_formula_weight 753.71
_chemical_name_systematic
;
?
;
_space_group_IT_number 62
_symmetry_cell_setting orthorhombic
_symmetry_space_group_name_Hall '-P 2ac 2n'
_symmetry_space_group_name_H-M 'P n m a'
_atom_sites_solution_hydrogens geom
_atom_sites_solution_primary direct
_atom_sites_solution_secondary difmap
_audit_creation_method SHELXL-97
_cell_angle_alpha 90.00
_cell_angle_beta 90.00
_cell_angle_gamma 90.00
_cell_formula_units_Z 4
_cell_length_a 8.094(2)
_cell_length_b 48.185(11)
_cell_length_c 8.239(2)
_cell_measurement_reflns_used 2922
_cell_measurement_temperature 299(2)
_cell_measurement_theta_max 21.353
_cell_measurement_theta_min 2.779
_cell_volume 3213.1(13)
_computing_cell_refinement SMART
_computing_data_collection 'SMART (Bruker,1998)'
_computing_data_reduction 'SAINT (Bruker, 1999)'
_computing_molecular_graphics 'SHELXTL (Bruker, 1998)'
_computing_publication_material SHELXTL
_computing_structure_refinement 'SHELXL-97 (Sheldrick, 1997)'
_computing_structure_solution 'SHELXS-97 (Sheldrick, 1990)'
_diffrn_ambient_temperature 299(2)
_diffrn_measured_fraction_theta_full 1.000
_diffrn_measured_fraction_theta_max 1.000
_diffrn_measurement_device_type 'CCD area detector'
_diffrn_measurement_method 'phi and omega scans'
_diffrn_radiation_monochromator graphite
_diffrn_radiation_source 'fine-focus sealed tube'
_diffrn_radiation_type MoK\a
_diffrn_radiation_wavelength 0.71073
_diffrn_reflns_av_R_equivalents 0.0775
_diffrn_reflns_av_sigmaI/netI 0.0449
_diffrn_reflns_limit_h_max 9
_diffrn_reflns_limit_h_min -9
_diffrn_reflns_limit_k_max 57
_diffrn_reflns_limit_k_min -57
_diffrn_reflns_limit_l_max 9
_diffrn_reflns_limit_l_min -9
_diffrn_reflns_number 22004
_diffrn_reflns_theta_full 25.00
_diffrn_reflns_theta_max 25.00
_diffrn_reflns_theta_min 0.85
_exptl_absorpt_coefficient_mu 1.204
_exptl_absorpt_correction_T_max 0.9648
_exptl_absorpt_correction_T_min 0.7861
_exptl_absorpt_correction_type none
_exptl_absorpt_process_details '(SADABS; Sheldrick, 1996)'
_exptl_crystal_colour colorless
_exptl_crystal_density_diffrn 1.558
_exptl_crystal_density_method 'not measured'
_exptl_crystal_description plate
_exptl_crystal_F_000 1528
_exptl_crystal_size_max 0.21
_exptl_crystal_size_mid 0.08
_exptl_crystal_size_min 0.03
_refine_diff_density_max 0.605
_refine_diff_density_min -1.272
_refine_diff_density_rms 0.216
_refine_ls_extinction_method none
_refine_ls_goodness_of_fit_ref 1.167
_refine_ls_hydrogen_treatment none
_refine_ls_matrix_type full
_refine_ls_number_parameters 181
_refine_ls_number_reflns 2862
_refine_ls_number_restraints 0
_refine_ls_restrained_S_all 1.167
_refine_ls_R_factor_all 0.0771
_refine_ls_R_factor_gt 0.0430
_refine_ls_shift/su_max 0.000
_refine_ls_shift/su_mean 0.000
_refine_ls_structure_factor_coef Fsqd
_refine_ls_weighting_details 'calc w=1/[\s^2^(Fo^2^)+(0.0661P)^2^+1.2030P] where P=(Fo^2^+2Fc^2^)/3'
_refine_ls_weighting_scheme calc
_refine_ls_wR_factor_gt 0.1051
_refine_ls_wR_factor_ref 0.1312
_reflns_number_gt 2089
_reflns_number_total 2862
_reflns_threshold_expression >2sigma(I)
_cod_data_source_file b613761j.txt
_cod_data_source_block complex3
_cod_depositor_comments
;
The following automatic conversions were performed:
'_symmetry_cell_setting' value 'Orthorhombic' changed to 'orthorhombic'
according to '/home/saulius/struct/CIF-dictionaries/cif_core.dic'
dictionary named 'cif_core.dic' version 2.4.1 from 2010-06-29.

Automatic conversion script
Id: cif_fix_enum 1527 2010-12-29 10:47:43Z saulius 

2018-09-03
Z value and formula fixed to values more according to usual
chemical conventions.                 miguel
;
_cod_original_formula_sum 'C112 H144 Cd4 Cl24 N16'
_cod_original_formula_weight 3014.83
_cod_original_formula_units_Z 1
_cod_original_sg_symbol_H-M Pnma
_cod_database_code 7101616

loop_
_symmetry_equiv_pos_as_xyz
'x, y, z'
'-x+1/2, -y, z+1/2'
'-x, y+1/2, -z'
'x+1/2, -y+1/2, -z+1/2'
'-x, -y, -z'
'x-1/2, y, -z-1/2'
'x, -y-1/2, z'
'-x-1/2, y-1/2, z-1/2'

loop_
_atom_site_label
_atom_site_type_symbol
_atom_site_fract_x
_atom_site_fract_y
_atom_site_fract_z
_atom_site_U_iso_or_equiv
_atom_site_adp_type
_atom_site_occupancy
_atom_site_symmetry_multiplicity
_atom_site_calc_flag
_atom_site_refinement_flags
Cd1 Cd 0.07953(8) 0.2500 0.45004(7) 0.0377(2) Uani 1 2 d S
Cl1 Cl -0.0555(3) 0.2500 0.1803(2) 0.0470(5) Uani 1 2 d S
Cl2 Cl 0.16185(17) 0.29789(3) 0.51983(16) 0.0372(3) Uani 1 1 d .
Cl3 Cl -0.1626(2) 0.2500 0.6543(3) 0.0421(5) Uani 1 2 d S
Cl4 Cl -0.01236(19) 0.48733(3) 0.73096(18) 0.0454(4) Uani 1 1 d .
N1 N 0.0471(5) 0.29544(8) 0.8971(5) 0.0331(11) Uani 1 1 d .
H1A H 0.0939 0.2814 0.9504 0.050 Uiso 1 1 calc R
H1B H 0.0804 0.2952 0.7942 0.050 Uiso 1 1 calc R
H1C H -0.0623 0.2937 0.9010 0.050 Uiso 1 1 calc R
N2 N 0.2788(6) 0.47468(8) 1.4525(5) 0.0399(11) Uani 1 1 d .
H2A H 0.2986 0.4876 1.3779 0.060 Uiso 1 1 calc R
H2B H 0.3624 0.4741 1.5227 0.060 Uiso 1 1 calc R
H2C H 0.1858 0.4787 1.5050 0.060 Uiso 1 1 calc R
C1 C 0.0958(6) 0.32189(10) 0.9731(6) 0.0290(11) Uani 1 1 d .
C2 C 0.0362(6) 0.34679(10) 0.9084(6) 0.0293(12) Uani 1 1 d .
C3 C 0.0820(6) 0.37100(10) 0.9895(6) 0.0307(11) Uani 1 1 d .
H3A H 0.0453 0.3879 0.9491 0.037 Uiso 1 1 calc R
C4 C 0.1794(6) 0.37099(10) 1.1272(6) 0.0295(11) Uani 1 1 d .
C5 C 0.2383(7) 0.34561(10) 1.1849(6) 0.0403(14) Uani 1 1 d .
H5A H 0.3062 0.3452 1.2759 0.048 Uiso 1 1 calc R
C6 C 0.1969(7) 0.32103(10) 1.1084(6) 0.0343(12) Uani 1 1 d .
H6A H 0.2364 0.3042 1.1473 0.041 Uiso 1 1 calc R
C7 C 0.2151(6) 0.39747(10) 1.2121(6) 0.0345(12) Uani 1 1 d .
C8 C 0.2075(6) 0.39939(11) 1.3814(6) 0.0347(12) Uani 1 1 d .
H8A H 0.1857 0.3834 1.4406 0.042 Uiso 1 1 calc R
C9 C 0.2307(7) 0.42391(10) 1.4649(6) 0.0350(12) Uani 1 1 d .
C10 C 0.2618(6) 0.44724(10) 1.3725(6) 0.0343(12) Uani 1 1 d .
C11 C 0.2741(7) 0.44661(11) 1.2057(7) 0.0444(15) Uani 1 1 d .
H11A H 0.2980 0.4627 1.1481 0.053 Uiso 1 1 calc R
C12 C 0.2505(7) 0.42176(11) 1.1249(7) 0.0448(15) Uani 1 1 d .
H12A H 0.2581 0.4211 1.0124 0.054 Uiso 1 1 calc R
C13 C -0.0735(8) 0.34825(12) 0.7626(7) 0.0468(15) Uani 1 1 d .
H13A H -0.0997 0.3673 0.7397 0.070 Uiso 1 1 calc R
H13B H -0.1736 0.3382 0.7834 0.070 Uiso 1 1 calc R
H13C H -0.0177 0.3402 0.6710 0.070 Uiso 1 1 calc R
C14 C 0.2198(9) 0.42445(12) 1.6473(7) 0.0535(17) Uani 1 1 d .
H14A H 0.1973 0.4061 1.6868 0.080 Uiso 1 1 calc R
H14B H 0.1325 0.4367 1.6800 0.080 Uiso 1 1 calc R
H14C H 0.3227 0.4309 1.6915 0.080 Uiso 1 1 calc R

loop_
_atom_site_aniso_label
_atom_site_aniso_U_11
_atom_site_aniso_U_22
_atom_site_aniso_U_33
_atom_site_aniso_U_23
_atom_site_aniso_U_13
_atom_site_aniso_U_12
Cd1 0.0529(4) 0.0287(3) 0.0316(3) 0.000 -0.0067(3) 0.000
Cl1 0.0581(13) 0.0504(12) 0.0325(10) 0.000 -0.0118(10) 0.000
Cl2 0.0454(8) 0.0305(7) 0.0356(7) -0.0025(5) 0.0003(6) -0.0036(6)
Cl3 0.0401(11) 0.0364(11) 0.0498(12) 0.000 0.0016(10) 0.000
Cl4 0.0477(9) 0.0443(8) 0.0441(8) 0.0038(7) 0.0074(7) -0.0023(7)
N1 0.042(3) 0.025(2) 0.032(2) -0.0056(18) 0.002(2) -0.0036(19)
N2 0.050(3) 0.025(2) 0.044(3) -0.008(2) -0.011(2) 0.001(2)
C1 0.033(3) 0.022(2) 0.031(3) -0.003(2) 0.006(2) -0.003(2)
C2 0.027(3) 0.032(3) 0.029(3) -0.003(2) 0.002(2) 0.001(2)
C3 0.034(3) 0.026(3) 0.032(3) 0.000(2) 0.000(2) 0.002(2)
C4 0.038(3) 0.023(3) 0.028(3) -0.005(2) 0.004(2) -0.004(2)
C5 0.058(4) 0.032(3) 0.032(3) -0.001(2) -0.014(3) -0.001(3)
C6 0.046(3) 0.025(3) 0.033(3) 0.003(2) -0.005(3) 0.003(2)
C7 0.040(3) 0.030(3) 0.033(3) -0.005(2) -0.001(2) -0.002(2)
C8 0.041(3) 0.028(3) 0.035(3) 0.000(2) -0.004(2) -0.005(2)
C9 0.038(3) 0.032(3) 0.034(3) -0.004(2) -0.005(3) 0.001(2)
C10 0.041(3) 0.026(3) 0.036(3) -0.007(2) -0.004(3) -0.003(2)
C11 0.067(4) 0.025(3) 0.041(3) 0.003(2) -0.006(3) -0.011(3)
C12 0.064(4) 0.040(3) 0.031(3) -0.006(3) 0.002(3) -0.013(3)
C13 0.053(4) 0.041(3) 0.046(4) -0.004(3) -0.016(3) 0.002(3)
C14 0.091(5) 0.036(3) 0.034(3) -0.001(3) 0.002(3) -0.002(3)

loop_
_atom_type_symbol
_atom_type_description
_atom_type_scat_dispersion_real
_atom_type_scat_dispersion_imag
_atom_type_scat_source
C C 0.0033 0.0016 'International Tables Vol C Tables 4.2.6.8 and 6.1.1.4'
H H 0.0000 0.0000 'International Tables Vol C Tables 4.2.6.8 and 6.1.1.4'
N N 0.0061 0.0033 'International Tables Vol C Tables 4.2.6.8 and 6.1.1.4'
Cl Cl 0.1484 0.1585 'International Tables Vol C Tables 4.2.6.8 and 6.1.1.4'
Cd Cd -0.8075 1.2024 'International Tables Vol C Tables 4.2.6.8 and 6.1.1.4'

loop_
_geom_angle_atom_site_label_1
_geom_angle_atom_site_label_2
_geom_angle_atom_site_label_3
_geom_angle
_geom_angle_site_symmetry_1
Cl2 Cd1 Cl2 138.25(7) 7_565
Cl2 Cd1 Cl1 109.15(4) 7_565
Cl2 Cd1 Cl1 109.15(3) .
Cl2 Cd1 Cl3 93.04(4) 7_565
Cl2 Cd1 Cl3 93.04(4) .
Cl1 Cd1 Cl3 104.46(7) .
C1 N1 H1A 109.5 .
C1 N1 H1B 109.5 .
H1A N1 H1B 109.5 .
C1 N1 H1C 109.5 .
H1A N1 H1C 109.5 .
H1B N1 H1C 109.5 .
C10 N2 H2A 109.5 .
C10 N2 H2B 109.5 .
H2A N2 H2B 109.5 .
C10 N2 H2C 109.5 .
H2A N2 H2C 109.5 .
H2B N2 H2C 109.5 .
C6 C1 C2 122.5(4) .
C6 C1 N1 118.3(4) .
C2 C1 N1 119.2(4) .
C3 C2 C1 116.3(4) .
C3 C2 C13 120.2(5) .
C1 C2 C13 123.4(5) .
C4 C3 C2 123.0(5) .
C4 C3 H3A 118.5 .
C2 C3 H3A 118.5 .
C3 C4 C5 118.4(4) .
C3 C4 C7 119.8(4) .
C5 C4 C7 121.8(5) .
C6 C5 C4 120.8(5) .
C6 C5 H5A 119.6 .
C4 C5 H5A 119.6 .
C5 C6 C1 119.0(5) .
C5 C6 H6A 120.5 .
C1 C6 H6A 120.5 .
C8 C7 C12 117.7(5) .
C8 C7 C4 121.2(5) .
C12 C7 C4 121.1(5) .
C9 C8 C7 123.2(5) .
C9 C8 H8A 118.4 .
C7 C8 H8A 118.4 .
C8 C9 C10 116.5(5) .
C8 C9 C14 120.3(5) .
C10 C9 C14 123.2(5) .
C11 C10 C9 123.0(5) .
C11 C10 N2 117.1(5) .
C9 C10 N2 119.8(5) .
C10 C11 C12 119.3(5) .
C10 C11 H11A 120.4 .
C12 C11 H11A 120.4 .
C11 C12 C7 120.3(5) .
C11 C12 H12A 119.9 .
C7 C12 H12A 119.9 .
C2 C13 H13A 109.5 .
C2 C13 H13B 109.5 .
H13A C13 H13B 109.5 .
C2 C13 H13C 109.5 .
H13A C13 H13C 109.5 .
H13B C13 H13C 109.5 .
C9 C14 H14A 109.5 .
C9 C14 H14B 109.5 .
H14A C14 H14B 109.5 .
C9 C14 H14C 109.5 .
H14A C14 H14C 109.5 .
H14B C14 H14C 109.5 .

loop_
_geom_bond_atom_site_label_1
_geom_bond_atom_site_label_2
_geom_bond_distance
_geom_bond_site_symmetry_2
Cd1 Cl2 2.4697(14) 7_565
Cd1 Cl2 2.4697(14) .
Cd1 Cl1 2.477(2) .
Cd1 Cl3 2.583(2) .
N1 C1 1.473(6) .
N1 H1A 0.8900 .
N1 H1B 0.8900 .
N1 H1C 0.8900 .
N2 C10 1.484(6) .
N2 H2A 0.8900 .
N2 H2B 0.8900 .
N2 H2C 0.8900 .
C1 C6 1.383(7) .
C1 C2 1.399(7) .
C2 C3 1.395(7) .
C2 C13 1.496(7) .
C3 C4 1.381(7) .
C3 H3A 0.9300 .
C4 C5 1.396(7) .
C4 C7 1.483(7) .
C5 C6 1.383(7) .
C5 H5A 0.9300 .
C6 H6A 0.9300 .
C7 C8 1.400(7) .
C7 C12 1.403(7) .
C8 C9 1.380(7) .
C8 H8A 0.9300 .
C9 C10 1.381(7) .
C9 C14 1.506(7) .
C10 C11 1.378(7) .
C11 C12 1.383(7) .
C11 H11A 0.9300 .
C12 H12A 0.9300 .
C13 H13A 0.9600 .
C13 H13B 0.9600 .
C13 H13C 0.9600 .
C14 H14A 0.9600 .
C14 H14B 0.9600 .
C14 H14C 0.9600 .

loop_
_geom_hbond_atom_site_label_D
_geom_hbond_atom_site_label_H
_geom_hbond_atom_site_label_A
_geom_hbond_distance_DH
_geom_hbond_distance_HA
_geom_hbond_distance_DA
_geom_hbond_angle_DHA
_geom_hbond_site_symmetry_A
N2 H2A Cl4 0.89 2.43 3.202(5) 145.0 2_565
N2 H2A Cl4 0.89 2.76 3.208(5) 112.3 5_567
N2 H2B Cl4 0.89 2.36 3.167(5) 151.5 6_658
N2 H2C Cl4 0.89 2.49 3.345(5) 160.7 1_556
N1 H1A Cl3 0.89 2.63 3.239(4) 126.4 6_657
N1 H1A Cl1 0.89 2.71 3.306(5) 125.4 1_556
N1 H1B Cl2 0.89 2.36 3.247(5) 176.1 .
N1 H1C Cl2 0.89 2.34 3.195(4) 162.4 6_557
